data_4322523
loop_
_publ_author_name
'Nicola Armaroli'
'Gianluca Accorsi'
'Francesco Barigelletti'
'Samantha M. Couchman'
'James S. Fleming'
'Nicholas C. Harden'
'John C. Jeffery'
'Karen L. V. Mann'
'Jon A. McCleverty'
'Leigh H. Rees'
'Sarah R. Starling'
'Michael D. Ward'

_publ_contact_author
;
    Dr. M. D. Ward,
    School of Chemistry,
    Cantocks Close,
    University of Bristol.
    Bristol. BS8 1TS.
;
_publ_contact_author_email mike.ward@bristol.ac.uk
_publ_contact_author_fax '0117 9290509'
_publ_contact_author_phone '0117 9287655 '
_publ_section_title
;
 Structural and Photophysical Properties of Mononuclear and Dinuclear
 Lanthanide(III) Complexes of Multidentate Podand Ligands Based on
 Poly(pyrazolyl)borates
;
_journal_name_full 'Inorganic Chemistry'
_journal_page_first 5769
_journal_page_last 5776
_journal_paper_doi 10.1021/ic990708i
_journal_volume 38
_journal_year 1999
_chemical_formula_sum 'C63 H71 B2 La2 N27 O17'
_chemical_formula_weight 1777.91
_chemical_name_systematic
; 
 ? 
;
_space_group_IT_number 61
_symmetry_cell_setting orthorhombic
_symmetry_space_group_name_Hall '-P 2ac 2ab'
_symmetry_space_group_name_H-M 'P b c a'
_atom_sites_solution_hydrogens geom
_atom_sites_solution_primary direct
_atom_sites_solution_secondary difmap
_audit_creation_method SHELXL
_cell_angle_alpha 90.00
_cell_angle_beta 90.00
_cell_angle_gamma 90.00
_cell_formula_units_Z 4
_cell_length_a 18.813(2)
_cell_length_b 15.241(2)
_cell_length_c 27.322(2)
_cell_measurement_temperature 173(2)
_cell_volume 7834.0(14)
_computing_cell_refinement 'SAINT (Siemens, 1995)'
_computing_data_collection 'SMART (Siemens, 1995)'
_computing_data_reduction 'SAINT (Siemens, 1995)'
_computing_molecular_graphics 'SHELXTL (Sheldrick, 1995)'
_computing_publication_material 'SHELXTL (Sheldrick, 1995)'
_computing_structure_refinement 'SHELXTL (Sheldrick, 1995)'
_computing_structure_solution 'SHELXTL (Sheldrick, 1995)'
_diffrn_ambient_temperature 173(2)
_diffrn_measurement_device 'Siemens SMART CCD Area Detector'
_diffrn_radiation_monochromator graphite
_diffrn_radiation_source 'fine-focus sealed tube'
_diffrn_radiation_type MoK\a
_diffrn_radiation_wavelength 0.71073
_diffrn_reflns_av_R_equivalents 0.0309
_diffrn_reflns_av_sigmaI/netI 0.0239
_diffrn_reflns_limit_h_max 24
_diffrn_reflns_limit_h_min -24
_diffrn_reflns_limit_k_max 12
_diffrn_reflns_limit_k_min -19
_diffrn_reflns_limit_l_max 35
_diffrn_reflns_limit_l_min -32
_diffrn_reflns_number 47192
_diffrn_reflns_theta_max 27.49
_diffrn_reflns_theta_min 1.49
_exptl_absorpt_coefficient_mu 1.157
_exptl_absorpt_correction_T_max 0.913
_exptl_absorpt_correction_T_min 0.789
_exptl_absorpt_correction_type 'SADABS (Sheldrick, 1996)'
_exptl_crystal_colour colourless
_exptl_crystal_density_diffrn 1.507
_exptl_crystal_description block
_exptl_crystal_F_000 3592
_exptl_crystal_size_max 0.22
_exptl_crystal_size_mid 0.20
_exptl_crystal_size_min 0.10
_refine_diff_density_max 0.992
_refine_diff_density_min -0.409
_refine_diff_density_rms 0.104
_refine_ls_extinction_method none
_refine_ls_goodness_of_fit_all 1.072
_refine_ls_goodness_of_fit_obs 1.120
_refine_ls_matrix_type full
_refine_ls_number_parameters 523
_refine_ls_number_reflns 8988
_refine_ls_number_restraints 0
_refine_ls_restrained_S_all 1.072
_refine_ls_restrained_S_obs 1.120
_refine_ls_R_factor_all 0.0456
_refine_ls_R_factor_obs 0.0323
_refine_ls_shift/esd_max 0.013
_refine_ls_shift/esd_mean 0.000
_refine_ls_structure_factor_coef Fsqd
_refine_ls_weighting_details 'w=1/[\s^2^(Fo^2^)+(0.0510P)^2^+10.9100P] where P=(Fo^2^+2Fc^2^)/3'
_refine_ls_weighting_scheme calc
_refine_ls_wR_factor_all 0.1004
_refine_ls_wR_factor_obs 0.0930
_reflns_number_observed 7180
_reflns_number_total 8988
_reflns_observed_criterion >2sigma(I)
_cod_data_source_file ic990708i_4.cif
_cod_data_source_block 4
_cod_depositor_comments
;
The following automatic conversions were performed:

'_refine_ls_weighting_scheme' value 'calc
w=1/[\s^2^(Fo^2^)+(0.0510P)^2^+10.9100P] where P=(Fo^2^+2Fc^2^)/3'
was changed to 'calc'. New tag '_refine_ls_weighting_details' was
created. The value of the new tag was set to
'w=1/[\s^2^(Fo^2^)+(0.0510P)^2^+10.9100P] where P=(Fo^2^+2Fc^2^)/3'.

Automatic conversion script
Id: cif_fix_values 3143 2015-03-26 13:38:13Z robertas 
;
_cod_original_cell_volume 7836(2)
_cod_database_code 4322523

loop_
_symmetry_equiv_pos_as_xyz
'x, y, z'
'-x+1/2, -y, z+1/2'
'-x, y+1/2, -z+1/2'
'x+1/2, -y+1/2, -z'
'-x, -y, -z'
'x-1/2, y, -z-1/2'
'x, -y-1/2, z-1/2'
'-x-1/2, y-1/2, z'

loop_
_atom_site_aniso_label
_atom_site_aniso_U_11
_atom_site_aniso_U_22
_atom_site_aniso_U_33
_atom_site_aniso_U_23
_atom_site_aniso_U_13
_atom_site_aniso_U_12
La1 0.02179(10) 0.01570(9) 0.01741(9) -0.00304(6) -0.00078(6) -0.00044(6)
B1 0.027(2) 0.021(2) 0.0171(14) -0.0030(12) -0.0003(12) -0.0033(14)
N1 0.0262(13) 0.0169(12) 0.0326(14) 0.0037(10) -0.0062(11) -0.0015(10)
O1 0.0348(12) 0.0244(12) 0.0280(11) -0.0049(9) -0.0060(9) 0.0005(10)
C1 0.066(4) 0.112(6) 0.129(6) 0.029(5) -0.040(4) 0.019(4)
O2 0.0219(12) 0.0405(15) 0.057(2) -0.0004(12) -0.0053(11) -0.0033(10)
N2 0.038(2) 0.053(2) 0.080(3) 0.017(2) -0.002(2) 0.010(2)
C2 0.059(3) 0.070(4) 0.110(5) 0.012(3) 0.034(3) 0.027(3)
O3 0.0264(11) 0.0243(11) 0.0292(11) -0.0061(9) -0.0030(9) -0.0012(9)
C3 0.038(2) 0.035(2) 0.055(2) 0.009(2) 0.000(2) 0.005(2)
N3 0.072(2) 0.037(2) 0.040(2) -0.0163(15) 0.007(2) 0.007(2)
O4 0.0327(13) 0.0251(12) 0.0436(13) 0.0002(10) -0.0010(11) 0.0036(10)
C4 0.122(5) 0.072(4) 0.070(4) -0.010(3) 0.004(4) 0.046(4)
O5 0.047(2) 0.0386(14) 0.0359(14) -0.0193(12) 0.0068(11) -0.0088(12)
C5 0.156(6) 0.062(3) 0.049(3) -0.035(3) 0.005(3) 0.014(4)
C6 0.042(2) 0.033(2) 0.037(2) -0.013(2) 0.005(2) -0.006(2)
C11 0.028(2) 0.0229(15) 0.0245(15) 0.0049(12) -0.0005(12) -0.0038(12)
C12 0.040(2) 0.035(2) 0.023(2) 0.0035(14) 0.0035(14) -0.010(2)
C13 0.040(2) 0.032(2) 0.0189(14) -0.0018(13) 0.0013(13) -0.0060(14)
N14 0.0268(12) 0.0216(12) 0.0180(11) -0.0026(10) -0.0018(10) -0.0039(10)
N15 0.0267(13) 0.0182(12) 0.0188(12) -0.0023(9) -0.0006(9) -0.0031(10)
C21 0.029(2) 0.022(2) 0.030(2) 0.0028(13) -0.0017(13) -0.0039(13)
C22 0.046(2) 0.032(2) 0.040(2) 0.007(2) 0.003(2) -0.010(2)
C23 0.045(2) 0.027(2) 0.059(2) 0.010(2) -0.002(2) -0.013(2)
C24 0.043(2) 0.022(2) 0.058(2) -0.004(2) -0.010(2) -0.0093(15)
C25 0.038(2) 0.023(2) 0.040(2) -0.0047(14) -0.0073(15) -0.0021(14)
N26 0.0279(14) 0.0191(13) 0.0307(14) -0.0010(11) -0.0038(11) -0.0027(10)
C31 0.0239(14) 0.0207(14) 0.0214(14) -0.0003(11) 0.0008(11) -0.0015(12)
C32 0.038(2) 0.0175(14) 0.029(2) -0.0017(12) -0.0007(14) 0.0007(13)
C33 0.037(2) 0.0191(15) 0.025(2) -0.0065(12) -0.0019(13) -0.0013(13)
N34 0.0284(13) 0.0205(12) 0.0183(12) -0.0049(10) -0.0014(10) -0.0031(10)
N35 0.0261(12) 0.0190(12) 0.0165(11) -0.0034(9) 0.0002(9) -0.0022(10)
C41 0.0250(14) 0.0235(15) 0.0197(14) 0.0015(12) 0.0013(11) -0.0017(12)
C42 0.036(2) 0.025(2) 0.028(2) 0.0017(13) -0.0008(13) 0.0023(13)
C43 0.041(2) 0.035(2) 0.031(2) 0.0060(15) -0.0079(15) 0.005(2)
C44 0.042(2) 0.039(2) 0.025(2) 0.0008(14) -0.0079(14) -0.003(2)
C45 0.039(2) 0.029(2) 0.024(2) -0.0028(13) -0.0019(13) -0.0015(14)
N46 0.0279(13) 0.0225(13) 0.0219(12) -0.0009(10) -0.0008(10) 0.0001(10)
C51 0.026(2) 0.0215(15) 0.0227(14) 0.0000(12) 0.0019(11) -0.0005(12)
C52 0.024(2) 0.037(2) 0.028(2) -0.0032(14) 0.0014(12) -0.0004(14)
C53 0.025(2) 0.036(2) 0.026(2) -0.0038(13) -0.0040(12) -0.0025(14)
N54 0.0239(12) 0.0243(13) 0.0183(11) -0.0050(10) -0.0009(9) -0.0032(10)
N55 0.0255(13) 0.0226(12) 0.0180(11) -0.0032(10) 0.0001(10) -0.0038(10)
C61 0.027(2) 0.0234(15) 0.0218(15) -0.0006(12) 0.0039(12) -0.0016(12)
C62 0.027(2) 0.037(2) 0.030(2) -0.0019(14) 0.0042(13) -0.0030(14)
C63 0.033(2) 0.043(2) 0.032(2) -0.007(2) 0.0131(14) -0.001(2)
C64 0.043(2) 0.042(2) 0.023(2) -0.0047(14) 0.0067(14) -0.004(2)
C65 0.036(2) 0.035(2) 0.0204(15) -0.0024(13) 0.0016(13) -0.0047(14)
N66 0.0302(14) 0.0275(14) 0.0217(13) -0.0026(11) 0.0012(10) -0.0023(11)
N2 0.040(2) 0.096(3) 0.036(2) -0.031(2) -0.004(2) 0.015(2)
O21 0.076(2) 0.094(3) 0.060(2) -0.016(2) -0.023(2) 0.034(2)
O22 0.044(2) 0.124(4) 0.046(2) 0.002(2) -0.0143(14) -0.002(2)
O23 0.039(2) 0.105(3) 0.092(3) -0.019(2) -0.001(2) 0.002(2)
C80 0.133(14) 0.078(10) 0.301(28) -0.080(14) -0.095(17) 0.008(10)
C81 0.055(5) 0.043(5) 0.045(5) -0.011(4) -0.002(4) 0.014(4)
C82 0.038(4) 0.085(8) 0.023(4) -0.016(4) -0.012(3) 0.003(5)
N83 0.029(4) 0.063(5) 0.094(7) -0.036(5) -0.006(4) 0.012(4)
O84 0.064(4) 0.056(4) 0.080(5) -0.038(4) -0.019(4) 0.009(3)

loop_
_atom_site_label
_atom_site_type_symbol
_atom_site_fract_x
_atom_site_fract_y
_atom_site_fract_z
_atom_site_U_iso_or_equiv
_atom_site_thermal_displace_type
_atom_site_occupancy
_atom_site_calc_flag
_atom_site_refinement_flags
_atom_site_disorder_group
La1 La 0.085828(8) 0.179357(10) 0.133493(6) 0.01830(6) Uani 1 d . .
B1 B 0.0158(2) 0.0327(2) 0.02452(12) 0.0219(6) Uani 1 d . .
N1 N 0.25101(15) 0.1768(2) 0.13086(9) 0.0252(5) Uani 1 d . .
O1 O 0.21929(12) 0.21827(15) 0.16460(8) 0.0291(5) Uani 1 d . .
C1 C -0.1686(3) 0.3304(5) 0.0451(3) 0.102(2) Uani 1 d . .
H1A H -0.2131(3) 0.3592(5) 0.0544(3) 0.153 Uiso 1 calc R .
H1B H -0.1781(3) 0.2691(5) 0.0366(3) 0.153 Uiso 1 calc R .
H1C H -0.1480(3) 0.3606(5) 0.0168(3) 0.153 Uiso 1 calc R .
O2 O 0.31617(13) 0.1725(2) 0.12904(10) 0.0399(6) Uani 1 d . .
N2 N -0.1183(2) 0.3340(3) 0.0864(2) 0.0571(10) Uani 1 d . .
C2 C -0.1435(3) 0.3719(4) 0.1321(2) 0.080(2) Uani 1 d . .
H2A H -0.1919(3) 0.3941(4) 0.1277(2) 0.120 Uiso 1 calc R .
H2B H -0.1121(3) 0.4203(4) 0.1418(2) 0.120 Uiso 1 calc R .
H2C H -0.1433(3) 0.3269(4) 0.1577(2) 0.120 Uiso 1 calc R .
O3 O 0.21256(11) 0.13815(14) 0.09929(8) 0.0266(5) Uani 1 d . .
C3 C -0.0532(2) 0.2992(3) 0.0831(2) 0.0427(9) Uani 1 d . .
H3A H -0.0396(2) 0.2752(3) 0.0524(2) 0.051 Uiso 1 calc R .
N3 N 0.0590(2) 0.3773(2) 0.26400(13) 0.0499(9) Uani 1 d . .
O4 O -0.00971(13) 0.2958(2) 0.11659(9) 0.0338(5) Uani 1 d . .
C4 C 0.0004(4) 0.4140(4) 0.2363(2) 0.088(2) Uani 1 d . .
H4A H -0.0233(4) 0.4593(4) 0.2558(2) 0.132 Uiso 1 calc R .
H4B H -0.0337(4) 0.3674(4) 0.2285(2) 0.132 Uiso 1 calc R .
H4C H 0.0185(4) 0.4399(4) 0.2059(2) 0.132 Uiso 1 calc R .
O5 O 0.09262(14) 0.2848(2) 0.20379(10) 0.0406(6) Uani 1 d . .
C5 C 0.0686(4) 0.4047(4) 0.3156(2) 0.089(2) Uani 1 d . .
H5A H 0.0347(4) 0.4515(4) 0.3234(2) 0.133 Uiso 1 calc R .
H5B H 0.1172(4) 0.4262(4) 0.3203(2) 0.133 Uiso 1 calc R .
H5C H 0.0602(4) 0.3544(4) 0.3372(2) 0.133 Uiso 1 calc R .
C6 C 0.0991(2) 0.3148(2) 0.24551(14) 0.0373(8) Uani 1 d . .
H6A H 0.1355(2) 0.2912(2) 0.26566(14) 0.045 Uiso 1 calc R .
C11 C 0.1218(2) 0.2334(2) 0.01165(11) 0.0252(6) Uani 1 d . .
C12 C 0.1264(2) 0.2069(2) -0.03723(12) 0.0326(7) Uani 1 d . .
H12A H 0.1505(2) 0.2352(2) -0.06336(12) 0.039 Uiso 1 calc R .
C13 C 0.0879(2) 0.1304(2) -0.03877(12) 0.0301(7) Uani 1 d . .
H13A H 0.0805(2) 0.0956(2) -0.06718(12) 0.036 Uiso 1 calc R .
N14 N 0.06203(14) 0.1121(2) 0.00630(9) 0.0222(5) Uani 1 d . .
N15 N 0.08322(13) 0.1763(2) 0.03809(9) 0.0212(5) Uani 1 d . .
C21 C 0.1513(2) 0.3114(2) 0.03580(12) 0.0271(7) Uani 1 d . .
C22 C 0.1849(2) 0.3781(2) 0.00921(14) 0.0396(8) Uani 1 d . .
H22A H 0.1898(2) 0.3739(2) -0.02531(14) 0.048 Uiso 1 calc R .
C23 C 0.2108(2) 0.4502(2) 0.0342(2) 0.0439(9) Uani 1 d . .
H23A H 0.2342(2) 0.4961(2) 0.0170(2) 0.053 Uiso 1 calc R .
C24 C 0.2022(2) 0.4547(2) 0.08440(15) 0.0408(9) Uani 1 d . .
H24A H 0.2188(2) 0.5041(2) 0.10223(15) 0.049 Uiso 1 calc R .
C25 C 0.1691(2) 0.3865(2) 0.10798(13) 0.0337(7) Uani 1 d . .
H25A H 0.1637(2) 0.3898(2) 0.14251(13) 0.040 Uiso 1 calc R .
N26 N 0.14396(14) 0.3153(2) 0.08470(10) 0.0259(6) Uani 1 d . .
C31 C 0.1231(2) -0.0490(2) 0.12735(10) 0.0220(6) Uani 1 d . .
C32 C 0.1144(2) -0.1298(2) 0.10319(12) 0.0284(7) Uani 1 d . .
H32A H 0.1313(2) -0.1857(2) 0.11317(12) 0.034 Uiso 1 calc R .
C33 C 0.0761(2) -0.1098(2) 0.06218(12) 0.0272(7) Uani 1 d . .
H33A H 0.0611(2) -0.1509(2) 0.03816(12) 0.033 Uiso 1 calc R .
N34 N 0.06285(14) -0.0220(2) 0.06102(9) 0.0224(5) Uani 1 d . .
N35 N 0.09254(13) 0.0157(2) 0.10165(9) 0.0205(5) Uani 1 d . .
C41 C 0.1544(2) -0.0296(2) 0.17520(10) 0.0227(6) Uani 1 d . .
C42 C 0.1914(2) -0.0938(2) 0.20126(12) 0.0296(7) Uani 1 d . .
H42A H 0.1995(2) -0.1500(2) 0.18732(12) 0.036 Uiso 1 calc R .
C43 C 0.2162(2) -0.0744(2) 0.24761(13) 0.0356(8) Uani 1 d . .
H43A H 0.2412(2) -0.1173(2) 0.26607(13) 0.043 Uiso 1 calc R .
C44 C 0.2043(2) 0.0088(2) 0.26693(12) 0.0352(8) Uani 1 d . .
H44A H 0.2203(2) 0.0235(2) 0.29887(12) 0.042 Uiso 1 calc R .
C45 C 0.1685(2) 0.0694(2) 0.23830(12) 0.0310(7) Uani 1 d . .
H45A H 0.1613(2) 0.1267(2) 0.25112(12) 0.037 Uiso 1 calc R .
N46 N 0.14331(14) 0.0515(2) 0.19326(9) 0.0241(5) Uani 1 d . .
C51 C -0.0940(2) 0.1190(2) 0.12396(11) 0.0235(6) Uani 1 d . .
C52 C -0.1507(2) 0.0998(2) 0.09225(12) 0.0299(7) Uani 1 d . .
H52A H -0.2001(2) 0.1060(2) 0.09836(12) 0.036 Uiso 1 calc R .
C53 C -0.1182(2) 0.0702(2) 0.05040(12) 0.0290(7) Uani 1 d . .
H53A H -0.1421(2) 0.0512(2) 0.02166(12) 0.035 Uiso 1 calc R .
N54 N -0.04645(13) 0.0722(2) 0.05646(9) 0.0221(5) Uani 1 d . .
N55 N -0.03161(13) 0.1035(2) 0.10200(9) 0.0220(5) Uani 1 d . .
C61 C -0.0928(2) 0.1470(2) 0.17540(11) 0.0242(6) Uani 1 d . .
C62 C -0.1556(2) 0.1645(2) 0.20061(12) 0.0312(7) Uani 1 d . .
H62A H -0.2001(2) 0.1636(2) 0.18421(12) 0.037 Uiso 1 calc R .
C63 C -0.1516(2) 0.1832(2) 0.25032(13) 0.0361(8) Uani 1 d . .
H63A H -0.1935(2) 0.1955(2) 0.26846(13) 0.043 Uiso 1 calc R .
C64 C -0.0859(2) 0.1837(2) 0.27309(13) 0.0361(8) Uani 1 d . .
H64A H -0.0820(2) 0.1950(2) 0.30719(13) 0.043 Uiso 1 calc R .
C65 C -0.0259(2) 0.1674(2) 0.24506(12) 0.0302(7) Uani 1 d . .
H65A H 0.0192(2) 0.1687(2) 0.26074(12) 0.036 Uiso 1 calc R .
N66 N -0.02814(14) 0.1500(2) 0.19667(9) 0.0265(6) Uani 1 d . .
N2 N 0.1531(2) 0.1762(3) 0.35169(13) 0.0571(11) Uani 1 d . .
O21 O 0.1716(2) 0.1154(3) 0.37943(13) 0.0763(11) Uani 1 d . .
O22 O 0.0936(2) 0.1766(3) 0.33266(13) 0.0716(11) Uani 1 d . .
O23 O 0.1940(2) 0.2378(3) 0.3431(2) 0.0786(11) Uani 1 d . .
C80 C 0.0031(10) -0.4729(10) 0.0248(9) 0.171(10) Uani 0.50 d P .
C81 C 0.0168(5) -0.4636(6) 0.1143(3) 0.048(2) Uani 0.50 d P .
C82 C 0.0307(4) -0.3584(8) 0.0688(3) 0.049(2) Uani 0.50 d P .
N83 N 0.0147(4) -0.4271(6) 0.0751(4) 0.062(2) Uani 0.50 d P .
O84 O 0.0348(4) -0.3174(4) 0.0358(3) 0.066(2) Uani 0.50 d P .

loop_
_atom_type_symbol
_atom_type_description
_atom_type_scat_dispersion_real
_atom_type_scat_dispersion_imag
_atom_type_scat_source
C C 0.0033 0.0016 'International Tables Vol C Tables 4.2.6.8 and 6.1.1.4'
H H 0.0000 0.0000 'International Tables Vol C Tables 4.2.6.8 and 6.1.1.4'
B B 0.0013 0.0007 'International Tables Vol C Tables 4.2.6.8 and 6.1.1.4'
N N 0.0061 0.0033 'International Tables Vol C Tables 4.2.6.8 and 6.1.1.4'
O O 0.0106 0.0060 'International Tables Vol C Tables 4.2.6.8 and 6.1.1.4'
La La -0.2871 2.4523 'International Tables Vol C Tables 4.2.6.8 and 6.1.1.4'

loop_
_geom_angle_atom_site_label_1
_geom_angle_atom_site_label_2
_geom_angle_atom_site_label_3
_geom_angle
_geom_angle_site_symmetry_1
_geom_angle_site_symmetry_3
_geom_angle_publ_flag
O5 La1 O4 74.36(9) . . ?
O5 La1 N15 141.09(9) . . ?
O4 La1 N15 79.60(8) . . ?
O5 La1 O3 112.21(7) . . ?
O4 La1 O3 137.21(7) . . ?
N15 La1 O3 70.04(7) . . ?
O5 La1 N55 124.99(8) . . ?
O4 La1 N55 70.02(8) . . ?
N15 La1 N55 69.53(7) . . ?
O3 La1 N55 122.50(7) . . ?
O5 La1 N35 148.64(9) . . ?
O4 La1 N35 128.78(8) . . ?
N15 La1 N35 69.83(8) . . ?
O3 La1 N35 67.39(7) . . ?
N55 La1 N35 61.27(8) . . ?
O5 La1 N26 82.27(8) . . ?
O4 La1 N26 70.35(8) . . ?
N15 La1 N26 61.77(8) . . ?
O3 La1 N26 68.96(7) . . ?
N55 La1 N26 121.03(8) . . ?
N35 La1 N26 122.88(8) . . ?
O5 La1 O1 64.74(7) . . ?
O4 La1 O1 123.52(7) . . ?
N15 La1 O1 109.52(7) . . ?
O3 La1 O1 47.70(7) . . ?
N55 La1 O1 166.39(7) . . ?
N35 La1 O1 105.35(7) . . ?
N26 La1 O1 67.16(7) . . ?
O5 La1 N46 88.83(9) . . ?
O4 La1 N46 150.21(8) . . ?
N15 La1 N46 125.83(7) . . ?
O3 La1 N46 71.78(7) . . ?
N55 La1 N46 102.19(8) . . ?
N35 La1 N46 60.68(7) . . ?
N26 La1 N46 132.51(8) . . ?
O1 La1 N46 66.89(7) . . ?
O5 La1 N66 70.62(8) . . ?
O4 La1 N66 71.60(8) . . ?
N15 La1 N66 126.97(8) . . ?
O3 La1 N66 151.19(8) . . ?
N55 La1 N66 59.17(7) . . ?
N35 La1 N66 95.09(8) . . ?
N26 La1 N66 137.87(8) . . ?
O1 La1 N66 123.51(7) . . ?
N46 La1 N66 79.73(8) . . ?
N14 B1 N34 107.3(2) . . ?
N14 B1 N54 106.9(2) . . ?
N34 B1 N54 105.6(2) . . ?
N14 B1 B1 112.3(3) . 5 ?
N34 B1 B1 111.8(3) . 5 ?
N54 B1 B1 112.5(3) . 5 ?
O2 N1 O1 121.7(3) . . ?
O2 N1 O3 121.1(3) . . ?
O1 N1 O3 117.2(3) . . ?
N1 O1 La1 95.7(2) . . ?
C3 N2 C2 120.9(4) . . ?
C3 N2 C1 121.5(5) . . ?
C2 N2 C1 117.6(5) . . ?
N1 O3 La1 99.4(2) . . ?
O4 C3 N2 125.2(4) . . ?
C6 N3 C4 121.0(4) . . ?
C6 N3 C5 119.9(4) . . ?
C4 N3 C5 118.8(4) . . ?
C3 O4 La1 129.0(2) . . ?
C6 O5 La1 161.8(3) . . ?
O5 C6 N3 124.5(4) . . ?
N15 C11 C12 111.0(3) . . ?
N15 C11 C21 119.1(3) . . ?
C12 C11 C21 129.9(3) . . ?
C13 C12 C11 104.1(3) . . ?
N14 C13 C12 109.7(3) . . ?
C13 N14 N15 109.0(2) . . ?
C13 N14 B1 130.3(3) . . ?
N15 N14 B1 120.8(2) . . ?
C11 N15 N14 106.3(2) . . ?
C11 N15 La1 121.0(2) . . ?
N14 N15 La1 130.8(2) . . ?
N26 C21 C22 122.0(3) . . ?
N26 C21 C11 116.3(3) . . ?
C22 C21 C11 121.7(3) . . ?
C23 C22 C21 118.7(4) . . ?
C22 C23 C24 119.2(3) . . ?
C25 C24 C23 118.8(3) . . ?
N26 C25 C24 123.3(3) . . ?
C21 N26 C25 118.0(3) . . ?
C21 N26 La1 120.0(2) . . ?
C25 N26 La1 122.0(2) . . ?
N35 C31 C32 110.4(3) . . ?
N35 C31 C41 119.4(3) . . ?
C32 C31 C41 130.0(3) . . ?
C33 C32 C31 104.6(3) . . ?
N34 C33 C32 109.5(3) . . ?
C33 N34 N35 108.6(2) . . ?
C33 N34 B1 129.7(2) . . ?
N35 N34 B1 121.4(2) . . ?
C31 N35 N34 106.9(2) . . ?
C31 N35 La1 122.9(2) . . ?
N34 N35 La1 130.0(2) . . ?
N46 C41 C42 122.2(3) . . ?
N46 C41 C31 116.8(3) . . ?
C42 C41 C31 121.0(3) . . ?
C43 C42 C41 119.1(3) . . ?
C42 C43 C44 119.2(3) . . ?
C45 C44 C43 118.2(3) . . ?
N46 C45 C44 123.4(3) . . ?
C45 N46 C41 117.8(3) . . ?
C45 N46 La1 122.3(2) . . ?
C41 N46 La1 119.4(2) . . ?
N55 C51 C52 110.7(3) . . ?
N55 C51 C61 117.9(3) . . ?
C52 C51 C61 131.4(3) . . ?
C53 C52 C51 104.1(3) . . ?
N54 C53 C52 109.4(3) . . ?
C53 N54 N55 108.8(2) . . ?
C53 N54 B1 131.3(2) . . ?
N55 N54 B1 119.1(2) . . ?
C51 N55 N54 107.0(2) . . ?
C51 N55 La1 120.7(2) . . ?
N54 N55 La1 128.6(2) . . ?
N66 C61 C62 123.1(3) . . ?
N66 C61 C51 115.8(3) . . ?
C62 C61 C51 121.1(3) . . ?
C63 C62 C61 118.4(3) . . ?
C64 C63 C62 119.3(3) . . ?
C63 C64 C65 118.6(3) . . ?
N66 C65 C64 123.4(3) . . ?
C65 N66 C61 117.2(3) . . ?
C65 N66 La1 123.4(2) . . ?
C61 N66 La1 115.6(2) . . ?
O22 N2 O23 118.7(5) . . ?
O22 N2 O21 120.9(5) . . ?
O23 N2 O21 120.3(4) . . ?
N83 C80 C80 174.1(19) . 5_545 ?
O84 C82 N83 133.3(10) . . ?
C82 N83 C81 124.4(10) . . ?
C82 N83 C80 109.1(12) . . ?
C81 N83 C80 125.6(11) . . ?

loop_
_geom_bond_atom_site_label_1
_geom_bond_atom_site_label_2
_geom_bond_distance
_geom_bond_site_symmetry_2
_geom_bond_publ_flag
La1 O5 2.507(2) . ?
La1 O4 2.568(2) . ?
La1 N15 2.607(3) . ?
La1 O3 2.637(2) . ?
La1 N55 2.638(2) . ?
La1 N35 2.645(2) . ?
La1 N26 2.695(3) . ?
La1 O1 2.716(2) . ?
La1 N46 2.763(3) . ?
La1 N66 2.789(3) . ?
B1 N14 1.571(4) . ?
B1 N34 1.572(4) . ?
B1 N54 1.580(4) . ?
B1 B1 1.772(6) 5 ?
N1 O2 1.229(4) . ?
N1 O1 1.267(3) . ?
N1 O3 1.270(3) . ?
C1 N2 1.474(7) . ?
N2 C3 1.337(5) . ?
N2 C2 1.455(7) . ?
C3 O4 1.229(5) . ?
N3 C6 1.317(5) . ?
N3 C4 1.449(7) . ?
N3 C5 1.481(6) . ?
O5 C6 1.234(4) . ?
C11 N15 1.344(4) . ?
C11 C12 1.398(5) . ?
C11 C21 1.468(4) . ?
C12 C13 1.372(5) . ?
C13 N14 1.353(4) . ?
N14 N15 1.368(3) . ?
C21 N26 1.344(4) . ?
C21 C22 1.401(5) . ?
C22 C23 1.381(5) . ?
C23 C24 1.384(6) . ?
C24 C25 1.372(5) . ?
C25 N26 1.344(4) . ?
C31 N35 1.341(4) . ?
C31 C32 1.406(4) . ?
C31 C41 1.464(4) . ?
C32 C33 1.366(5) . ?
C33 N34 1.362(4) . ?
N34 N35 1.369(3) . ?
C41 N46 1.347(4) . ?
C41 C42 1.397(4) . ?
C42 C43 1.382(5) . ?
C43 C44 1.391(5) . ?
C44 C45 1.386(5) . ?
C45 N46 1.346(4) . ?
C51 N55 1.338(4) . ?
C51 C52 1.405(4) . ?
C51 C61 1.469(4) . ?
C52 C53 1.373(4) . ?
C53 N54 1.360(4) . ?
N54 N55 1.361(3) . ?
C61 N66 1.349(4) . ?
C61 C62 1.393(4) . ?
C62 C63 1.390(5) . ?
C63 C64 1.384(5) . ?
C64 C65 1.387(5) . ?
C65 N66 1.349(4) . ?
N2 O22 1.233(5) . ?
N2 O23 1.237(6) . ?
N2 O21 1.246(6) . ?
C80 N83 1.56(2) . ?
C80 C80 1.59(4) 5_545 ?
C81 N83 1.209(12) . ?
C82 O84 1.100(11) . ?
C82 N83 1.103(13) . ?
